data_4332530
loop_
_publ_author_name
'Ge, Chun-Hua'
'Cui, Ai-Li'
'Ni, Zhong-Hai'
'Jiang, Yun-Bo'
'Zhang, Li-Fang'
'Ribas, Joan'
'Kou, Hui-Zhong'

_publ_section_title
;
 \m1,1-Azide-Bridged Ferromagnetic MnIIIDimer with Slow Relaxation of
 Magnetization
;
_journal_issue 13
_journal_name_full 'Inorganic Chemistry'
_journal_page_first 4883
_journal_page_last 4885
_journal_paper_doi 10.1021/ic060479h
_journal_volume 45
_journal_year 2006
_chemical_formula_moiety 'C14 H13 Mn N6 O3'
_chemical_formula_sum 'C28 H26 Mn2 N12 O6'
_chemical_formula_weight 736.46
_chemical_name_systematic
; 
 ? 
;
_space_group_IT_number 2
_symmetry_cell_setting triclinic
_symmetry_space_group_name_Hall '-P 1'
_symmetry_space_group_name_H-M 'P -1'
_atom_sites_solution_hydrogens geom
_atom_sites_solution_primary direct
_atom_sites_solution_secondary difmap
_audit_creation_method SHELXL-97
_cell_angle_alpha 95.50(3)
_cell_angle_beta 105.46(3)
_cell_angle_gamma 93.93(3)
_cell_formula_units_Z 1
_cell_length_a 7.8721(16)
_cell_length_b 10.017(2)
_cell_length_c 10.443(2)
_cell_measurement_temperature 293(2)
_cell_volume 786.2(3)
_computing_structure_refinement 'SHELXL-97 (Sheldrick, 1997)'
_computing_structure_solution 'SHELXS-97 (Sheldrick, 1990)'
_diffrn_ambient_temperature 293(2)
_diffrn_measured_fraction_theta_full 0.988
_diffrn_measured_fraction_theta_max 0.988
_diffrn_measurement_device_type 'Rigaku IP'
_diffrn_radiation_monochromator graphite
_diffrn_radiation_source 'fine-focus sealed tube'
_diffrn_radiation_type MoK\a
_diffrn_radiation_wavelength 0.71073
_diffrn_reflns_av_R_equivalents 0.0000
_diffrn_reflns_av_sigmaI/netI 0.0354
_diffrn_reflns_limit_h_max 9
_diffrn_reflns_limit_h_min 0
_diffrn_reflns_limit_k_max 11
_diffrn_reflns_limit_k_min -11
_diffrn_reflns_limit_l_max 11
_diffrn_reflns_limit_l_min -12
_diffrn_reflns_number 2748
_diffrn_reflns_theta_full 25.00
_diffrn_reflns_theta_max 25.00
_diffrn_reflns_theta_min 3.06
_exptl_absorpt_coefficient_mu 0.866
_exptl_crystal_colour 'red brown'
_exptl_crystal_density_diffrn 1.555
_exptl_crystal_density_method 'not measured'
_exptl_crystal_description platelet
_exptl_crystal_F_000 376
_exptl_crystal_size_max 0.31
_exptl_crystal_size_mid 0.27
_exptl_crystal_size_min 0.10
_refine_diff_density_max 0.730
_refine_diff_density_min -0.515
_refine_diff_density_rms 0.059
_refine_ls_extinction_method none
_refine_ls_goodness_of_fit_ref 1.051
_refine_ls_hydrogen_treatment constr
_refine_ls_matrix_type full
_refine_ls_number_parameters 222
_refine_ls_number_reflns 2748
_refine_ls_number_restraints 0
_refine_ls_restrained_S_all 1.051
_refine_ls_R_factor_all 0.0543
_refine_ls_R_factor_gt 0.0463
_refine_ls_shift/su_max 0.000
_refine_ls_shift/su_mean 0.000
_refine_ls_structure_factor_coef Fsqd
_refine_ls_weighting_details 'calc w=1/[\s^2^(Fo^2^)+(0.0715P)^2^+0.4040P] where P=(Fo^2^+2Fc^2^)/3'
_refine_ls_weighting_scheme calc
_refine_ls_wR_factor_gt 0.1246
_refine_ls_wR_factor_ref 0.1294
_reflns_number_gt 2340
_reflns_number_total 2748
_reflns_threshold_expression >2sigma(I)
_cod_data_source_file ic060479hsup1.cif
_cod_data_source_block 1
_cod_original_sg_symbol_Hall -P1
_cod_original_sg_symbol_H-M p-1
_cod_database_code 4332530

loop_
_symmetry_equiv_pos_as_xyz
'x, y, z'
'-x, -y, -z'

loop_
_atom_site_label
_atom_site_type_symbol
_atom_site_fract_x
_atom_site_fract_y
_atom_site_fract_z
_atom_site_U_iso_or_equiv
_atom_site_adp_type
_atom_site_occupancy
_atom_site_symmetry_multiplicity
_atom_site_calc_flag
_atom_site_refinement_flags
Mn1 Mn -0.06656(6) -0.02855(4) 0.13532(4) 0.0430(2) Uani 1 1 d .
O1 O 0.0421(3) -0.1851(2) 0.1707(2) 0.0513(5) Uani 1 1 d .
O2 O -0.1686(3) 0.1391(2) 0.1288(2) 0.0476(5) Uani 1 1 d .
N1 N 0.1612(3) 0.0790(2) 0.0590(3) 0.0450(6) Uani 1 1 d .
C13 C 0.1634(4) -0.2119(3) 0.2784(3) 0.0471(7) Uani 1 1 d .
N4 N 0.0497(3) 0.0586(2) 0.3198(3) 0.0441(6) Uani 1 1 d .
C2 C -0.1649(4) 0.3567(3) 0.2396(3) 0.0466(7) Uani 1 1 d .
N5 N 0.0047(4) 0.1890(3) 0.3484(3) 0.0477(6) Uani 1 1 d .
C1 C -0.1065(4) 0.2202(3) 0.2408(3) 0.0447(7) Uani 1 1 d .
C6 C -0.2278(6) 0.4064(3) 0.1185(4) 0.0655(10) Uani 1 1 d .
H4 H -0.2382 0.3531 0.0383 0.079 Uiso 1 1 calc R
C10 C 0.4311(6) -0.2776(4) 0.4931(5) 0.0766(12) Uani 1 1 d .
H7 H 0.5227 -0.2981 0.5631 0.092 Uiso 1 1 calc R
N6 N -0.2655(4) 0.6175(3) 0.2286(4) 0.0666(8) Uani 1 1 d .
C12 C 0.2302(5) -0.3376(3) 0.2745(4) 0.0551(8) Uani 1 1 d .
H9 H 0.1841 -0.4007 0.1996 0.066 Uiso 1 1 calc R
N2 N 0.2328(4) 0.1932(3) 0.1095(3) 0.0656(8) Uani 1 1 d .
C8 C 0.2273(4) -0.1204(3) 0.3952(3) 0.0498(7) Uani 1 1 d .
C3 C -0.1576(5) 0.4399(3) 0.3547(4) 0.0570(8) Uani 1 1 d .
H1 H -0.1189 0.4098 0.4382 0.068 Uiso 1 1 calc R
C4 C -0.2083(5) 0.5679(4) 0.3442(4) 0.0657(10) Uani 1 1 d .
H2 H -0.2021 0.6229 0.4225 0.079 Uiso 1 1 calc R
C7 C 0.1641(4) 0.0095(3) 0.4111(3) 0.0485(7) Uani 1 1 d .
H5 H 0.2091 0.0620 0.4933 0.058 Uiso 1 1 calc R
C5 C -0.2748(6) 0.5367(4) 0.1190(4) 0.0734(11) Uani 1 1 d .
H3 H -0.3155 0.5695 0.0371 0.088 Uiso 1 1 calc R
C9 C 0.3624(5) -0.1574(4) 0.5007(4) 0.0624(9) Uani 1 1 d .
H6 H 0.4059 -0.0973 0.5782 0.075 Uiso 1 1 calc R
C11 C 0.3622(5) -0.3699(4) 0.3787(4) 0.0667(10) Uani 1 1 d .
H8 H 0.4060 -0.4535 0.3732 0.080 Uiso 1 1 calc R
N3 N 0.2925(10) 0.2946(5) 0.1613(5) 0.157(3) Uani 1 1 d .
O3 O -0.2925(3) -0.1202(3) 0.1951(3) 0.0574(7) Uani 1 1 d .
C14 C -0.4703(5) -0.0933(4) 0.1561(4) 0.0697(11) Uani 1 1 d .
H12 H -0.4764 0.0020 0.1553 0.105 Uiso 1 1 calc R
H11 H -0.5299 -0.1248 0.2182 0.105 Uiso 1 1 calc R
H13 H -0.5263 -0.1387 0.0681 0.105 Uiso 1 1 calc R
H10 H -0.287(5) -0.186(4) 0.206(4) 0.059(13) Uiso 1 1 d .

loop_
_atom_site_aniso_label
_atom_site_aniso_U_11
_atom_site_aniso_U_22
_atom_site_aniso_U_33
_atom_site_aniso_U_23
_atom_site_aniso_U_13
_atom_site_aniso_U_12
Mn1 0.0473(3) 0.0319(3) 0.0478(3) -0.00144(19) 0.0104(2) 0.00882(19)
O1 0.0565(13) 0.0366(12) 0.0576(13) 0.0024(9) 0.0089(11) 0.0137(9)
O2 0.0551(12) 0.0304(10) 0.0538(12) -0.0006(9) 0.0096(10) 0.0110(9)
N1 0.0497(14) 0.0342(13) 0.0508(14) 0.0005(11) 0.0140(12) 0.0085(11)
C13 0.0448(16) 0.0387(16) 0.0647(19) 0.0144(14) 0.0221(15) 0.0116(13)
N4 0.0502(14) 0.0326(13) 0.0508(14) 0.0022(11) 0.0159(12) 0.0093(11)
C2 0.0461(16) 0.0339(16) 0.0616(19) 0.0037(13) 0.0183(15) 0.0051(12)
N5 0.0587(15) 0.0355(14) 0.0484(14) 0.0000(11) 0.0135(12) 0.0125(11)
C1 0.0497(16) 0.0322(15) 0.0559(18) 0.0030(13) 0.0209(15) 0.0058(12)
C6 0.094(3) 0.0361(18) 0.067(2) 0.0069(16) 0.022(2) 0.0139(17)
C10 0.073(3) 0.070(3) 0.087(3) 0.037(2) 0.009(2) 0.024(2)
N6 0.0668(19) 0.0350(15) 0.099(2) 0.0105(16) 0.0223(18) 0.0133(13)
C12 0.062(2) 0.0377(17) 0.072(2) 0.0153(15) 0.0256(18) 0.0139(15)
N2 0.076(2) 0.0547(19) 0.0591(17) -0.0061(14) 0.0148(16) -0.0136(16)
C8 0.0500(17) 0.0444(18) 0.0583(19) 0.0142(14) 0.0170(15) 0.0071(14)
C3 0.068(2) 0.0420(18) 0.064(2) 0.0027(15) 0.0231(18) 0.0167(15)
C4 0.076(2) 0.0423(19) 0.082(3) -0.0014(18) 0.029(2) 0.0157(17)
C7 0.0537(18) 0.0414(17) 0.0494(17) 0.0033(13) 0.0128(15) 0.0069(14)
C5 0.091(3) 0.044(2) 0.084(3) 0.0179(19) 0.016(2) 0.0137(19)
C9 0.067(2) 0.056(2) 0.060(2) 0.0154(17) 0.0068(18) 0.0114(17)
C11 0.068(2) 0.051(2) 0.090(3) 0.029(2) 0.026(2) 0.0263(18)
N3 0.246(7) 0.099(4) 0.106(4) -0.026(3) 0.052(4) -0.080(4)
O3 0.0534(13) 0.0341(13) 0.0901(19) 0.0156(13) 0.0243(13) 0.0107(10)
C14 0.0502(19) 0.069(3) 0.093(3) 0.022(2) 0.020(2) 0.0111(17)

loop_
_atom_type_symbol
_atom_type_description
_atom_type_scat_dispersion_real
_atom_type_scat_dispersion_imag
_atom_type_scat_source
C C 0.0033 0.0016 'International Tables Vol C Tables 4.2.6.8 and 6.1.1.4'
H H 0.0000 0.0000 'International Tables Vol C Tables 4.2.6.8 and 6.1.1.4'
N N 0.0061 0.0033 'International Tables Vol C Tables 4.2.6.8 and 6.1.1.4'
O O 0.0106 0.0060 'International Tables Vol C Tables 4.2.6.8 and 6.1.1.4'
Mn Mn 0.3368 0.7283 'International Tables Vol C Tables 4.2.6.8 and 6.1.1.4'

loop_
_geom_angle_atom_site_label_1
_geom_angle_atom_site_label_2
_geom_angle_atom_site_label_3
_geom_angle
_geom_angle_site_symmetry_1
_geom_angle_site_symmetry_3
O1 Mn1 O2 170.96(9) . .
O1 Mn1 N1 96.24(10) . 2
O2 Mn1 N1 92.73(10) . 2
O1 Mn1 N4 91.51(10) . .
O2 Mn1 N4 79.86(10) . .
N1 Mn1 N4 167.59(10) 2 .
O1 Mn1 O3 87.62(10) . .
O2 Mn1 O3 90.07(10) . .
N1 Mn1 O3 97.57(11) 2 .
N4 Mn1 O3 92.41(11) . .
O1 Mn1 N1 96.15(10) . .
O2 Mn1 N1 86.56(9) . .
N1 Mn1 N1 79.70(11) 2 .
N4 Mn1 N1 89.86(10) . .
O3 Mn1 N1 175.55(9) . .
C13 O1 Mn1 130.3(2) . .
C1 O2 Mn1 112.44(19) . .
N2 N1 Mn1 123.0(2) . 2
N2 N1 Mn1 121.4(2) . .
Mn1 N1 Mn1 100.30(11) 2 .
O1 C13 C12 118.0(3) . .
O1 C13 C8 123.3(3) . .
C12 C13 C8 118.7(3) . .
C7 N4 N5 118.3(3) . .
C7 N4 Mn1 126.7(2) . .
N5 N4 Mn1 114.93(19) . .
C3 C2 C6 117.6(3) . .
C3 C2 C1 123.1(3) . .
C6 C2 C1 119.3(3) . .
C1 N5 N4 107.9(2) . .
N5 C1 O2 124.7(3) . .
N5 C1 C2 119.4(3) . .
O2 C1 C2 115.9(3) . .
C5 C6 C2 118.7(3) . .
C5 C6 H4 120.7 . .
C2 C6 H4 120.7 . .
C9 C10 C11 119.0(4) . .
C9 C10 H7 120.5 . .
C11 C10 H7 120.5 . .
C5 N6 C4 116.8(3) . .
C11 C12 C13 121.4(3) . .
C11 C12 H9 119.3 . .
C13 C12 H9 119.3 . .
N3 N2 N1 175.6(4) . .
C13 C8 C9 118.3(3) . .
C13 C8 C7 123.1(3) . .
C9 C8 C7 118.6(3) . .
C4 C3 C2 119.0(3) . .
C4 C3 H1 120.5 . .
C2 C3 H1 120.5 . .
N6 C4 C3 123.8(3) . .
N6 C4 H2 118.1 . .
C3 C4 H2 118.1 . .
N4 C7 C8 124.7(3) . .
N4 C7 H5 117.6 . .
C8 C7 H5 117.6 . .
N6 C5 C6 124.1(4) . .
N6 C5 H3 118.0 . .
C6 C5 H3 118.0 . .
C10 C9 C8 122.3(4) . .
C10 C9 H6 118.8 . .
C8 C9 H6 118.8 . .
C12 C11 C10 120.2(3) . .
C12 C11 H8 119.9 . .
C10 C11 H8 119.9 . .
C14 O3 Mn1 128.4(2) . .
C14 O3 H10 110(3) . .
Mn1 O3 H10 114(3) . .
O3 C14 H12 109.5 . .
O3 C14 H11 109.5 . .
H12 C14 H11 109.5 . .
O3 C14 H13 109.5 . .
H12 C14 H13 109.5 . .
H11 C14 H13 109.5 . .

loop_
_geom_bond_atom_site_label_1
_geom_bond_atom_site_label_2
_geom_bond_distance
_geom_bond_site_symmetry_2
Mn1 O1 1.859(2) .
Mn1 O2 1.909(2) .
Mn1 N1 1.968(3) 2
Mn1 N4 1.985(3) .
Mn1 O3 2.208(3) .
Mn1 N1 2.381(3) .
O1 C13 1.330(4) .
O2 C1 1.314(4) .
N1 N2 1.242(4) .
N1 Mn1 1.968(3) 2
C13 C12 1.399(4) .
C13 C8 1.406(5) .
N4 C7 1.286(4) .
N4 N5 1.402(3) .
C2 C3 1.381(4) .
C2 C6 1.383(5) .
C2 C1 1.473(4) .
N5 C1 1.306(4) .
C6 C5 1.380(5) .
C6 H4 0.9300 .
C10 C9 1.357(5) .
C10 C11 1.397(6) .
C10 H7 0.9300 .
N6 C5 1.319(5) .
N6 C4 1.328(5) .
C12 C11 1.371(5) .
C12 H9 0.9300 .
N2 N3 1.113(5) .
C8 C9 1.410(5) .
C8 C7 1.435(4) .
C3 C4 1.374(5) .
C3 H1 0.9300 .
C4 H2 0.9300 .
C7 H5 0.9300 .
C5 H3 0.9300 .
C9 H6 0.9300 .
C11 H8 0.9300 .
O3 C14 1.402(4) .
O3 H10 0.68(4) .
C14 H12 0.9600 .
C14 H11 0.9600 .
C14 H13 0.9600 .
